data_2211439
loop_
_publ_author_name
'Zhen, Xiao-Li'
'Han, Jian-Rong'
'Wang, Qun-Tao'
'Tian, Xia'
'Liu, Shou-Xin'

_publ_section_title
;
 4-(2,4-Dichlorobenzyloxy)-3-ethoxybenzaldehyde
;
_journal_coeditor_code HB2214
_journal_issue 12
_journal_name_full 'Acta Crystallographica Section E'
_journal_page_first o5794
_journal_page_last o5795
_journal_paper_doi 10.1107/S1600536806049671
_journal_volume 62
_journal_year 2006
_chemical_formula_iupac 'C16 H14 Cl2 O3'
_chemical_formula_moiety 'C16 H14 Cl2 O3'
_chemical_formula_sum 'C16 H14 Cl2 O3'
_chemical_formula_weight 325.17
_chemical_name_systematic
;
4-4-(2,4-Dichlorobenzyloxy)-3-ethoxybenzaldehyde
;
_space_group_IT_number 146
_symmetry_cell_setting rhombohedral
_symmetry_space_group_name_Hall 'R 3'
_symmetry_space_group_name_H-M 'R 3 :H'
_atom_sites_solution_hydrogens geom
_atom_sites_solution_primary direct
_atom_sites_solution_secondary difmap
_audit_creation_method SHELXL-97
_cell_angle_alpha 90.00
_cell_angle_beta 90.00
_cell_angle_gamma 120.00
_cell_formula_units_Z 9
_cell_length_a 19.849(3)
_cell_length_b 19.849(3)
_cell_length_c 10.340(2)
_cell_measurement_reflns_used 2629
_cell_measurement_temperature 294(2)
_cell_measurement_theta_max 25.64
_cell_measurement_theta_min 2.30
_cell_volume 3528.0(10)
_computing_cell_refinement 'SAINT (Bruker, 1999)'
_computing_data_collection 'SMART (Bruker, 1999)'
_computing_data_reduction SAINT
_computing_molecular_graphics 'SHELXTL (Sheldrick, 1997b)'
_computing_publication_material SHELXTL
_computing_structure_refinement 'SHELXL97 (Sheldrick, 1997a)'
_computing_structure_solution 'SHELXS97 (Sheldrick, 1997a)'
_diffrn_ambient_temperature 294(2)
_diffrn_measured_fraction_theta_full 0.997
_diffrn_measured_fraction_theta_max 0.997
_diffrn_measurement_device_type 'Bruker SMART APEX CCD'
_diffrn_measurement_method '\f and \w'
_diffrn_radiation_monochromator graphite
_diffrn_radiation_source 'fine-focus sealed tube'
_diffrn_radiation_type MoK\a
_diffrn_radiation_wavelength 0.71073
_diffrn_reflns_av_R_equivalents 0.0399
_diffrn_reflns_av_sigmaI/netI 0.0323
_diffrn_reflns_limit_h_max 24
_diffrn_reflns_limit_h_min -24
_diffrn_reflns_limit_k_max 24
_diffrn_reflns_limit_k_min -13
_diffrn_reflns_limit_l_max 12
_diffrn_reflns_limit_l_min -12
_diffrn_reflns_number 6567
_diffrn_reflns_theta_full 26.40
_diffrn_reflns_theta_max 26.40
_diffrn_reflns_theta_min 2.05
_diffrn_standards_number 0
_exptl_absorpt_coefficient_mu 0.420
_exptl_absorpt_correction_T_max 0.919
_exptl_absorpt_correction_T_min 0.878
_exptl_absorpt_correction_type multi-scan
_exptl_absorpt_process_details '(SADABS; Sheldrick, 1996)'
_exptl_crystal_colour colorless
_exptl_crystal_density_diffrn 1.378
_exptl_crystal_density_method 'not measured'
_exptl_crystal_description block
_exptl_crystal_F_000 1512
_exptl_crystal_size_max 0.26
_exptl_crystal_size_mid 0.24
_exptl_crystal_size_min 0.20
_refine_diff_density_max 0.240
_refine_diff_density_min -0.175
_refine_ls_abs_structure_details none
_refine_ls_extinction_method none
_refine_ls_goodness_of_fit_ref 1.017
_refine_ls_hydrogen_treatment constr
_refine_ls_matrix_type full
_refine_ls_number_parameters 191
_refine_ls_number_reflns 1601
_refine_ls_number_restraints 1
_refine_ls_restrained_S_all 1.017
_refine_ls_R_factor_all 0.0502
_refine_ls_R_factor_gt 0.0294
_refine_ls_shift/su_max 0.000
_refine_ls_shift/su_mean 0.000
_refine_ls_structure_factor_coef Fsqd
_refine_ls_weighting_details 'calc w=1/[\s^2^(Fo^2^)+(0.0472P)^2^+0.7953P] where P=(Fo^2^+2Fc^2^)/3'
_refine_ls_weighting_scheme calc
_refine_ls_wR_factor_gt 0.0709
_refine_ls_wR_factor_ref 0.0833
_reflns_number_gt 1263
_reflns_number_total 1601
_reflns_threshold_expression I>2\s(I)
_cod_data_source_file hb2214.cif
_cod_data_source_block I
_cod_original_sg_symbol_H-M 'R 3'
_cod_database_code 2211439
_cod_database_fobs_code 2211439

loop_
_symmetry_equiv_pos_as_xyz
'x, y, z'
'-y, x-y, z'
'-x+y, -x, z'
'x+2/3, y+1/3, z+1/3'
'-y+2/3, x-y+1/3, z+1/3'
'-x+y+2/3, -x+1/3, z+1/3'
'x+1/3, y+2/3, z+2/3'
'-y+1/3, x-y+2/3, z+2/3'
'-x+y+1/3, -x+2/3, z+2/3'

loop_
_atom_site_type_symbol
_atom_site_label
_atom_site_fract_x
_atom_site_fract_y
_atom_site_fract_z
_atom_site_U_iso_or_equiv
_atom_site_adp_type
_atom_site_calc_flag
_atom_site_refinement_flags
_atom_site_occupancy
Cl Cl1 0.34754(6) 0.27838(8) 0.36798(11) 0.0759(4) Uani d . 1
Cl Cl2 0.03498(6) 0.11165(5) 0.35177(12) 0.0645(3) Uani d . 1
O O1 0.04996(14) 0.34052(14) 0.3773(2) 0.0490(6) Uani d . 1
O O2 0.08296(14) 0.48186(13) 0.3796(2) 0.0494(6) Uani d . 1
O O3 -0.18716(18) 0.4669(2) 0.3739(4) 0.0851(10) Uani d . 1
C C1 -0.0130(2) 0.35061(18) 0.3790(3) 0.0399(8) Uani d . 1
C C2 0.0054(2) 0.42927(18) 0.3809(3) 0.0395(8) Uani d . 1
C C3 -0.05343(19) 0.4456(2) 0.3825(3) 0.0436(8) Uani d . 1
H H3 -0.0417 0.4972 0.3854 0.052 Uiso calc R 1
C C4 -0.1311(2) 0.3863(2) 0.3798(4) 0.0467(8) Uani d . 1
C C5 -0.1483(2) 0.3095(2) 0.3787(4) 0.0498(8) Uani d . 1
H H5 -0.2000 0.2698 0.3778 0.060 Uiso calc R 1
C C6 -0.0890(2) 0.2909(2) 0.3787(4) 0.0464(8) Uani d . 1
H H6 -0.1007 0.2393 0.3786 0.056 Uiso calc R 1
C C7 0.1066(2) 0.56240(19) 0.3905(4) 0.0518(9) Uani d . 1
H H7A 0.0876 0.5719 0.4709 0.062 Uiso calc R 1
H H7B 0.0856 0.5780 0.3193 0.062 Uiso calc R 1
C C8 0.1932(2) 0.6076(3) 0.3877(4) 0.0680(12) Uani d . 1
H H8A 0.2134 0.5925 0.4595 0.102 Uiso calc R 1
H H8B 0.2106 0.6622 0.3936 0.102 Uiso calc R 1
H H8C 0.2115 0.5973 0.3083 0.102 Uiso calc R 1
C C9 -0.1945(3) 0.4037(3) 0.3779(4) 0.0617(11) Uani d . 1
H H9 -0.2450 0.3617 0.3799 0.074 Uiso calc R 1
C C10 0.0363(2) 0.26315(17) 0.3830(4) 0.0427(8) Uani d . 1
H H10A 0.0044 0.2330 0.3106 0.051 Uiso calc R 1
H H10B 0.0095 0.2382 0.4625 0.051 Uiso calc R 1
C C11 0.11434(19) 0.26784(18) 0.3780(3) 0.0397(7) Uani d . 1
C C12 0.1836(2) 0.3378(2) 0.3905(4) 0.0502(8) Uani d . 1
H H12 0.1822 0.3837 0.4000 0.060 Uiso calc R 1
C C13 0.2549(2) 0.3407(2) 0.3891(4) 0.0536(9) Uani d . 1
H H13 0.3008 0.3881 0.3980 0.064 Uiso calc R 1
C C14 0.2576(2) 0.2729(2) 0.3744(3) 0.0527(9) Uani d . 1
C C15 0.1912(2) 0.2029(2) 0.3622(4) 0.0496(8) Uani d . 1
H H15 0.1932 0.1573 0.3526 0.060 Uiso calc R 1
C C16 0.1198(2) 0.2014(2) 0.3646(4) 0.0467(8) Uani d . 1

loop_
_atom_site_aniso_label
_atom_site_aniso_U_11
_atom_site_aniso_U_22
_atom_site_aniso_U_33
_atom_site_aniso_U_12
_atom_site_aniso_U_13
_atom_site_aniso_U_23
Cl1 0.0493(6) 0.1038(10) 0.0871(8) 0.0477(7) 0.0021(5) -0.0068(6)
Cl2 0.0511(5) 0.0338(4) 0.1065(8) 0.0196(4) -0.0117(5) -0.0054(5)
O1 0.0402(12) 0.0350(12) 0.0758(18) 0.0219(11) 0.0015(11) -0.0022(11)
O2 0.0390(13) 0.0362(13) 0.0725(16) 0.0184(11) 0.0033(11) -0.0023(11)
O3 0.066(2) 0.076(2) 0.135(3) 0.0517(19) -0.0093(18) -0.0039(19)
C1 0.0407(18) 0.0389(18) 0.0433(19) 0.0224(15) -0.0018(14) -0.0024(14)
C2 0.0399(17) 0.0375(16) 0.0418(19) 0.0198(15) 0.0000(13) -0.0006(13)
C3 0.0463(19) 0.0401(18) 0.053(2) 0.0280(15) 0.0007(15) -0.0011(14)
C4 0.0417(18) 0.052(2) 0.0509(19) 0.0267(17) -0.0027(15) -0.0015(16)
C5 0.0376(18) 0.048(2) 0.058(2) 0.0175(16) -0.0041(15) -0.0051(17)
C6 0.0443(18) 0.0374(18) 0.054(2) 0.0177(16) -0.0013(15) -0.0012(15)
C7 0.051(2) 0.0341(18) 0.067(2) 0.0187(16) -0.0009(17) -0.0056(16)
C8 0.052(2) 0.050(2) 0.086(3) 0.0129(19) -0.003(2) -0.007(2)
C9 0.045(2) 0.068(3) 0.078(3) 0.033(2) -0.0067(18) -0.005(2)
C10 0.0412(19) 0.0344(16) 0.054(2) 0.0196(15) 0.0009(15) -0.0001(14)
C11 0.0446(18) 0.0314(17) 0.0444(19) 0.0200(15) 0.0011(14) -0.0012(12)
C12 0.049(2) 0.0348(17) 0.067(2) 0.0213(16) 0.0033(17) -0.0042(16)
C13 0.0391(18) 0.0375(19) 0.073(3) 0.0106(15) 0.0024(16) -0.0033(16)
C14 0.044(2) 0.067(2) 0.055(2) 0.034(2) -0.0024(16) -0.0079(19)
C15 0.051(2) 0.048(2) 0.058(2) 0.0303(17) -0.0033(16) -0.0040(17)
C16 0.0411(18) 0.0375(17) 0.059(2) 0.0180(15) -0.0064(15) -0.0045(15)

loop_
_atom_type_symbol
_atom_type_description
_atom_type_scat_dispersion_real
_atom_type_scat_dispersion_imag
_atom_type_scat_source
C C 0.0033 0.0000 'International Tables Vol C Tables 4.2.6.8 and 6.1.1.4'
H H 0.0000 0.0000 'International Tables Vol C Tables 4.2.6.8 and 6.1.1.4'
O O 0.0106 0.0000 'International Tables Vol C Tables 4.2.6.8 and 6.1.1.4'
Cl Cl 0.1484 0.0000 'International Tables Vol C Tables 4.2.6.8 and 6.1.1.4'

loop_
_geom_angle_atom_site_label_1
_geom_angle_atom_site_label_2
_geom_angle_atom_site_label_3
_geom_angle
C1 O1 C10 117.8(3)
C2 O2 C7 118.1(3)
O1 C1 C6 124.4(3)
O1 C1 C2 114.5(3)
C6 C1 C2 121.1(3)
C3 C2 O2 126.5(3)
C3 C2 C1 119.0(3)
O2 C2 C1 114.5(3)
C2 C3 C4 121.2(3)
C2 C3 H3 119.4
C4 C3 H3 119.4
C5 C4 C3 119.2(3)
C5 C4 C9 119.4(3)
C3 C4 C9 121.3(4)
C4 C5 C6 120.9(3)
C4 C5 H5 119.6
C6 C5 H5 119.6
C1 C6 C5 118.5(3)
C1 C6 H6 120.7
C5 C6 H6 120.7
O2 C7 C8 107.9(3)
O2 C7 H7A 110.1
C8 C7 H7A 110.1
O2 C7 H7B 110.1
C8 C7 H7B 110.1
H7A C7 H7B 108.4
C7 C8 H8A 109.5
C7 C8 H8B 109.5
H8A C8 H8B 109.5
C7 C8 H8C 109.5
H8A C8 H8C 109.5
H8B C8 H8C 109.5
O3 C9 C4 125.7(4)
O3 C9 H9 117.2
C4 C9 H9 117.2
O1 C10 C11 107.3(3)
O1 C10 H10A 110.3
C11 C10 H10A 110.3
O1 C10 H10B 110.3
C11 C10 H10B 110.3
H10A C10 H10B 108.5
C16 C11 C12 116.9(3)
C16 C11 C10 120.9(3)
C12 C11 C10 122.1(3)
C11 C12 C13 121.3(3)
C11 C12 H12 119.4
C13 C12 H12 119.4
C14 C13 C12 119.7(3)
C14 C13 H13 120.1
C12 C13 H13 120.1
C15 C14 C13 121.1(3)
C15 C14 Cl1 120.0(3)
C13 C14 Cl1 118.9(3)
C14 C15 C16 118.1(3)
C14 C15 H15 120.9
C16 C15 H15 120.9
C11 C16 C15 122.8(3)
C11 C16 Cl2 119.1(3)
C15 C16 Cl2 118.1(3)

loop_
_geom_bond_atom_site_label_1
_geom_bond_atom_site_label_2
_geom_bond_distance
Cl1 C14 1.735(4)
Cl2 C16 1.740(4)
O1 C1 1.360(4)
O1 C10 1.421(4)
O2 C2 1.361(4)
O2 C7 1.428(4)
O3 C9 1.189(5)
C1 C6 1.376(5)
C1 C2 1.415(4)
C2 C3 1.359(4)
C3 C4 1.395(5)
C3 H3 0.9300
C4 C5 1.386(5)
C4 C9 1.463(5)
C5 C6 1.399(5)
C5 H5 0.9300
C6 H6 0.9300
C7 C8 1.490(5)
C7 H7A 0.9700
C7 H7B 0.9700
C8 H8A 0.9600
C8 H8B 0.9600
C8 H8C 0.9600
C9 H9 0.9300
C10 C11 1.505(5)
C10 H10A 0.9700
C10 H10B 0.9700
C11 C16 1.383(5)
C11 C12 1.388(5)
C12 C13 1.389(5)
C12 H12 0.9300
C13 C14 1.381(5)
C13 H13 0.9300
C14 C15 1.361(5)
C15 C16 1.403(5)
C15 H15 0.9300

loop_
_geom_hbond_atom_site_label_D
_geom_hbond_atom_site_label_H
_geom_hbond_atom_site_label_A
_geom_hbond_site_symmetry_A
_geom_hbond_distance_DH
_geom_hbond_distance_HA
_geom_hbond_distance_DA
_geom_hbond_angle_DHA
_geom_hbond_publ_flag
C5 H5 O3 3_455 0.93 2.52 3.429(5) 167 yes

loop_
_geom_torsion_atom_site_label_1
_geom_torsion_atom_site_label_2
_geom_torsion_atom_site_label_3
_geom_torsion_atom_site_label_4
_geom_torsion
C10 O1 C1 C6 -3.8(5)
C10 O1 C1 C2 176.4(3)
C7 O2 C2 C3 5.0(5)
C7 O2 C2 C1 -175.7(3)
O1 C1 C2 C3 179.9(3)
C6 C1 C2 C3 0.0(5)
O1 C1 C2 O2 0.5(4)
C6 C1 C2 O2 -179.3(3)
O2 C2 C3 C4 178.0(3)
C1 C2 C3 C4 -1.2(5)
C2 C3 C4 C5 1.6(5)
C2 C3 C4 C9 -178.3(3)
C3 C4 C5 C6 -0.7(5)
C9 C4 C5 C6 179.1(3)
O1 C1 C6 C5 -179.0(3)
C2 C1 C6 C5 0.8(5)
C4 C5 C6 C1 -0.5(5)
C2 O2 C7 C8 179.5(3)
C5 C4 C9 O3 -177.1(4)
C3 C4 C9 O3 2.7(7)
C1 O1 C10 C11 179.3(3)
O1 C10 C11 C16 -171.3(3)
O1 C10 C11 C12 10.7(5)
C16 C11 C12 C13 0.2(5)
C10 C11 C12 C13 178.2(4)
C11 C12 C13 C14 0.3(6)
C12 C13 C14 C15 -0.5(6)
C12 C13 C14 Cl1 178.0(3)
C13 C14 C15 C16 0.2(6)
Cl1 C14 C15 C16 -178.3(3)
C12 C11 C16 C15 -0.5(6)
C10 C11 C16 C15 -178.6(4)
C12 C11 C16 Cl2 178.7(3)
C10 C11 C16 Cl2 0.7(5)
C14 C15 C16 C11 0.4(6)
C14 C15 C16 Cl2 -178.9(3)

loop_
_cod_related_entry_id
_cod_related_entry_database
_cod_related_entry_code
1 ChemSpider 642645
